data_2022402
loop_
_publ_author_name
'\.Zes\/lawska, Ewa'
'Szyma\'nska, Ewa'
'Nitek, Wojciech'
'Handzlik, Jadwiga'

_publ_section_title
;
 Crystallographic studies of piperazine derivatives of
 3-methyl-5-spirofluorenehydantoin in search of structural features of
 P-gp inhibitors
;
_journal_coeditor_code KY3205
_journal_issue 8
_journal_name_full 'Acta Crystallographica Section C'
_journal_page_first
;
;
_journal_paper_doi 10.1107/S2053229621006756
_journal_volume 77
_journal_year 2021
_chemical_formula_iupac 'C31 H33 N5 O4'
_chemical_formula_moiety 'C31 H33 N5 O4'
_chemical_formula_sum 'C31 H33 N5 O4'
_chemical_formula_weight 539.62
_chemical_name_systematic
3'-Methyl-1'-{5-[4-(4-nitrophenyl)piperazin-1-yl]pentyl}spiro[fluorene-9,5'-imidazolidine]-2',4'-dione
_space_group_IT_number 14
_space_group_name_Hall '-P 2yn'
_space_group_name_H-M_alt 'P 1 21/n 1'
_symmetry_cell_setting monoclinic
_symmetry_space_group_name_Hall '-P 2yn'
_symmetry_space_group_name_H-M 'P 1 21/n 1'
_atom_sites_solution_hydrogens geom
_audit_creation_method 'WinGX routine CIF_UPDATE'
_cell_angle_alpha 90
_cell_angle_beta 99.072(3)
_cell_angle_gamma 90
_cell_formula_units_Z 4
_cell_length_a 8.8799(2)
_cell_length_b 23.5550(5)
_cell_length_c 13.2498(3)
_cell_measurement_reflns_used 6350
_cell_measurement_temperature 130(2)
_cell_measurement_theta_max 28.6032
_cell_measurement_theta_min 2.8961
_cell_volume 2736.74(11)
_computing_cell_refinement
;
CrysAlis PRO (Rigaku OD, 2015)
;
_computing_data_collection
;
CrysAlis PRO (Rigaku OD, 2015)
;
_computing_data_reduction
;
CrysAlis PRO (Rigaku OD, 2015)
;
_computing_molecular_graphics
;
Mercury (Macrae <i>et al.</i>, 2020)
;
_computing_publication_material
;
publCIF (Westrip, 2010)
;
_computing_structure_refinement
;
SIR2014 (Burla <i>et al.</i>, 2015) and SHELXL2018 (Sheldrick,
2015b)
;
_computing_structure_solution
;
SHELXT (Sheldrick, 2015a)
;
_diffrn_ambient_temperature 130(2)
_diffrn_detector 'CCD plate'
_diffrn_detector_area_resol_mean 10.3756
_diffrn_measured_fraction_theta_full 0.998
_diffrn_measured_fraction_theta_max 0.919
_diffrn_measurement_device 'four-circle diffractometer'
_diffrn_measurement_device_type 'Rigaku OD SuperNova Dual source diffractometer with an Atlas detector'
_diffrn_measurement_method '\w scans'
_diffrn_radiation_monochromator mirror
_diffrn_radiation_probe x-ray
_diffrn_radiation_type MoK\a
_diffrn_radiation_wavelength 0.71073
_diffrn_reflns_av_R_equivalents 0.0496
_diffrn_reflns_av_unetI/netI 0.0679
_diffrn_reflns_limit_h_max 11
_diffrn_reflns_limit_h_min -11
_diffrn_reflns_limit_k_max 27
_diffrn_reflns_limit_k_min -30
_diffrn_reflns_limit_l_max 17
_diffrn_reflns_limit_l_min -17
_diffrn_reflns_number 22381
_diffrn_reflns_theta_full 25.242
_diffrn_reflns_theta_max 28.603
_diffrn_reflns_theta_min 2.896
_diffrn_source 'micro-focus sealed X-ray tube'
_exptl_absorpt_coefficient_mu 0.088
_exptl_absorpt_correction_T_max 0.991
_exptl_absorpt_correction_T_min 0.982
_exptl_absorpt_correction_type gaussian
_exptl_absorpt_process_details
;
(CrysAlis PRO; Rigaku OD, 2015)
;
_exptl_crystal_colour orange
_exptl_crystal_density_diffrn 1.31
_exptl_crystal_description irregular
_exptl_crystal_F_000 1144
_exptl_crystal_size_max 0.34
_exptl_crystal_size_mid 0.18
_exptl_crystal_size_min 0.13
_refine_diff_density_max 0.256
_refine_diff_density_min -0.237
_refine_ls_extinction_method none
_refine_ls_goodness_of_fit_ref 1.053
_refine_ls_hydrogen_treatment constr
_refine_ls_matrix_type full
_refine_ls_number_parameters 362
_refine_ls_number_reflns 6418
_refine_ls_number_restraints 0
_refine_ls_restrained_S_all 1.053
_refine_ls_R_factor_all 0.0882
_refine_ls_R_factor_gt 0.054
_refine_ls_shift/su_max 0
_refine_ls_shift/su_mean 0
_refine_ls_structure_factor_coef Fsqd
_refine_ls_weighting_details 'w=1/[\s^2^(Fo^2^)+(0.0565P)^2^+0.7052P] where P=(Fo^2^+2Fc^2^)/3'
_refine_ls_weighting_scheme calc
_refine_ls_wR_factor_gt 0.1263
_refine_ls_wR_factor_ref 0.1449
_reflns_number_gt 4351
_reflns_number_total 6418
_reflns_threshold_expression 'I > 2\s(I)'
_cod_data_source_file ky3205sup1.cif
_cod_data_source_block 3
_cod_original_sg_symbol_H-M 'P 21/n'
_cod_database_code 2022402
_shelx_estimated_absorpt_t_min 0.971
_shelx_estimated_absorpt_t_max 0.989

loop_
_symmetry_equiv_pos_as_xyz
'x, y, z'
'-x+1/2, y+1/2, -z+1/2'
'-x, -y, -z'
'x-1/2, -y-1/2, z-1/2'

loop_
_atom_site_type_symbol
_atom_site_label
_atom_site_fract_x
_atom_site_fract_y
_atom_site_fract_z
_atom_site_U_iso_or_equiv
_atom_site_adp_type
_atom_site_calc_flag
_atom_site_occupancy
_atom_site_disorder_assembly
_atom_site_disorder_group
C C14 0.3359(2) 0.34448(7) 0.11271(14) 0.0291(4) Uani d 1 . .
C C15 0.2007(2) 0.37384(8) 0.11229(15) 0.0362(5) Uani d 1 . .
H H15 0.112576 0.355266 0.128413 0.043 Uiso calc 1 . .
C C16 0.1975(3) 0.43136(9) 0.08758(16) 0.0444(6) Uani d 1 . .
H H16 0.105508 0.452252 0.085468 0.053 Uiso calc 1 . .
C C17 0.3268(3) 0.45819(9) 0.06618(17) 0.0501(6) Uani d 1 . .
H H17 0.322784 0.497525 0.050181 0.06 Uiso calc 1 . .
C C18 0.4635(3) 0.42871(9) 0.06756(17) 0.0470(6) Uani d 1 . .
H H18 0.552047 0.447544 0.052788 0.056 Uiso calc 1 . .
C C19 0.4669(2) 0.37136(8) 0.09094(15) 0.0355(5) Uani d 1 . .
C C20 0.5924(2) 0.32949(8) 0.10053(15) 0.0356(5) Uani d 1 . .
C C21 0.7439(3) 0.33353(10) 0.08571(18) 0.0473(6) Uani d 1 . .
H H21 0.785157 0.368807 0.068512 0.057 Uiso calc 1 . .
C C22 0.8332(3) 0.28502(11) 0.09660(19) 0.0511(6) Uani d 1 . .
H H22 0.935639 0.287241 0.084369 0.061 Uiso calc 1 . .
C C23 0.7781(2) 0.23360(10) 0.12465(17) 0.0447(6) Uani d 1 . .
H H23 0.842138 0.201078 0.131893 0.054 Uiso calc 1 . .
C C24 0.6287(2) 0.22963(9) 0.14220(16) 0.0361(5) Uani d 1 . .
H H24 0.590044 0.194727 0.163342 0.043 Uiso calc 1 . .
C C25 0.5369(2) 0.27727(8) 0.12846(15) 0.0303(4) Uani d 1 . .
C C5 0.3695(2) 0.28268(7) 0.14026(14) 0.0273(4) Uani d 1 . .
C C4 0.3473(2) 0.26910(8) 0.25074(15) 0.0307(4) Uani d 1 . .
C C2 0.1975(2) 0.20788(8) 0.14417(15) 0.0282(4) Uani d 1 . .
C C26 0.1948(3) 0.19863(10) 0.33286(17) 0.0460(6) Uani d 1 . .
H H26A 0.241698 0.161026 0.34414 0.069 Uiso calc 1 . .
H H26B 0.083614 0.194682 0.319526 0.069 Uiso calc 1 . .
H H26C 0.224377 0.22215 0.393775 0.069 Uiso calc 1 . .
C C6 0.2264(2) 0.24001(8) -0.02878(14) 0.0288(4) Uani d 1 . .
H H6A 0.205184 0.279231 -0.053914 0.035 Uiso calc 1 . .
H H6B 0.131622 0.217681 -0.047133 0.035 Uiso calc 1 . .
C C7 0.3495(2) 0.21463(8) -0.08269(15) 0.0320(4) Uani d 1 . .
H H7A 0.441401 0.238923 -0.069119 0.038 Uiso calc 1 . .
H H7B 0.313298 0.215139 -0.157292 0.038 Uiso calc 1 . .
C C8 0.3938(2) 0.15419(7) -0.05045(15) 0.0307(4) Uani d 1 . .
H H8A 0.305201 0.128882 -0.070896 0.037 Uiso calc 1 . .
H H8B 0.420345 0.152649 0.024921 0.037 Uiso calc 1 . .
C C9 0.5286(2) 0.13262(8) -0.09812(16) 0.0354(5) Uani d 1 . .
H H9A 0.497898 0.13043 -0.173161 0.043 Uiso calc 1 . .
H H9B 0.613111 0.160331 -0.084023 0.043 Uiso calc 1 . .
C C9A 0.5859(2) 0.07477(8) -0.05863(15) 0.0310(4) Uani d 1 . .
H H9AA 0.626742 0.077644 0.015159 0.037 Uiso calc 1 . .
H H9AB 0.499666 0.047666 -0.066738 0.037 Uiso calc 1 . .
C C10 0.8515(2) 0.08126(8) -0.08112(15) 0.0299(4) Uani d 1 . .
H H10A 0.89198 0.07059 -0.009716 0.036 Uiso calc 1 . .
H H10B 0.836704 0.122926 -0.08361 0.036 Uiso calc 1 . .
C C11 0.9652(2) 0.06473(7) -0.14973(15) 0.0299(4) Uani d 1 . .
H H11A 0.932516 0.081107 -0.218509 0.036 Uiso calc 1 . .
H H11B 1.065933 0.081084 -0.122028 0.036 Uiso calc 1 . .
C C13 0.8383(2) -0.02983(8) -0.16599(16) 0.0311(4) Uani d 1 . .
H H13A 0.863576 -0.069887 -0.14804 0.037 Uiso calc 1 . .
H H13B 0.785146 -0.028975 -0.2375 0.037 Uiso calc 1 . .
C C12 0.7322(2) -0.00752(7) -0.09674(15) 0.0305(4) Uani d 1 . .
H H12A 0.633925 -0.028124 -0.110531 0.037 Uiso calc 1 . .
H H12B 0.777387 -0.014327 -0.024572 0.037 Uiso calc 1 . .
C C27 1.0962(2) -0.01862(7) -0.20550(14) 0.0262(4) Uani d 1 . .
C C28 1.2204(2) 0.01525(8) -0.22479(15) 0.0303(4) Uani d 1 . .
H H28 1.222437 0.054398 -0.207391 0.036 Uiso calc 1 . .
C C29 1.3384(2) -0.00736(8) -0.26829(15) 0.0317(4) Uani d 1 . .
H H29 1.420848 0.016095 -0.280203 0.038 Uiso calc 1 . .
C C30 1.3364(2) -0.06437(8) -0.29459(15) 0.0297(4) Uani d 1 . .
C C31 1.2158(2) -0.09866(8) -0.27797(15) 0.0333(5) Uani d 1 . .
H H31 1.214626 -0.137611 -0.296675 0.04 Uiso calc 1 . .
C C32 1.0977(2) -0.07651(8) -0.23449(15) 0.0326(4) Uani d 1 . .
H H32 1.015701 -0.100479 -0.2237 0.039 Uiso calc 1 . .
N N5 1.45954(19) -0.08869(7) -0.34018(13) 0.0352(4) Uani d 1 . .
N N3 0.24674(19) 0.22548(7) 0.24519(12) 0.0320(4) Uani d 1 . .
N N1 0.26660(17) 0.24137(6) 0.08259(11) 0.0249(3) Uani d 1 . .
N N2 0.70529(17) 0.05309(6) -0.11303(12) 0.0282(4) Uani d 1 . .
N N4 0.98048(17) 0.00288(6) -0.15902(12) 0.0269(3) Uani d 1 . .
O O4 0.40858(17) 0.29298(6) 0.32722(11) 0.0410(4) Uani d 1 . .
O O2 0.10659(15) 0.16980(5) 0.12005(11) 0.0375(4) Uani d 1 . .
O O1 1.55536(16) -0.05671(6) -0.36781(12) 0.0433(4) Uani d 1 . .
O O3 1.46347(17) -0.14080(6) -0.35078(13) 0.0496(4) Uani d 1 . .

loop_
_atom_site_aniso_label
_atom_site_aniso_U_11
_atom_site_aniso_U_22
_atom_site_aniso_U_33
_atom_site_aniso_U_12
_atom_site_aniso_U_13
_atom_site_aniso_U_23
C14 0.0330(11) 0.0246(9) 0.0288(10) -0.0022(8) 0.0018(9) -0.0040(7)
C15 0.0382(12) 0.0298(10) 0.0391(12) 0.0006(9) 0.0017(10) -0.0024(8)
C16 0.0606(15) 0.0320(11) 0.0389(12) 0.0128(10) 0.0028(11) -0.0011(9)
C17 0.0842(19) 0.0262(10) 0.0428(13) 0.0008(12) 0.0193(13) 0.0043(9)
C18 0.0687(16) 0.0344(11) 0.0420(12) -0.0147(11) 0.0216(12) 0.0009(9)
C19 0.0456(13) 0.0316(10) 0.0306(11) -0.0083(9) 0.0100(10) -0.0064(8)
C20 0.0337(11) 0.0396(11) 0.0340(11) -0.0096(9) 0.0072(9) -0.0099(8)
C21 0.0394(13) 0.0554(14) 0.0501(14) -0.0199(11) 0.0165(11) -0.0125(11)
C22 0.0268(11) 0.0731(17) 0.0550(15) -0.0095(12) 0.0119(11) -0.0186(12)
C23 0.0262(11) 0.0611(14) 0.0451(13) 0.0022(10) 0.0006(10) -0.0139(11)
C24 0.0245(10) 0.0431(11) 0.0383(11) 0.0004(9) -0.0025(9) -0.0084(9)
C25 0.0243(10) 0.0342(10) 0.0313(10) -0.0037(8) 0.0011(8) -0.0075(8)
C5 0.0239(9) 0.0257(9) 0.0310(10) -0.0011(7) 0.0007(8) -0.0029(7)
C4 0.0286(10) 0.0303(10) 0.0319(10) 0.0082(8) 0.0005(9) -0.0029(8)
C2 0.0215(9) 0.0265(9) 0.0370(11) 0.0058(8) 0.0059(8) 0.0000(8)
C26 0.0473(13) 0.0533(13) 0.0418(13) 0.0052(11) 0.0207(11) 0.0102(10)
C6 0.0253(10) 0.0280(9) 0.0306(10) 0.0023(8) -0.0032(8) -0.0029(7)
C7 0.0345(11) 0.0320(10) 0.0293(10) 0.0019(9) 0.0041(9) -0.0014(8)
C8 0.0281(10) 0.0289(10) 0.0354(11) -0.0003(8) 0.0061(9) -0.0057(8)
C9 0.0360(11) 0.0361(11) 0.0358(11) 0.0043(9) 0.0105(10) 0.0005(8)
C9A 0.0283(10) 0.0336(10) 0.0325(10) -0.0004(8) 0.0093(9) -0.0012(8)
C10 0.0319(10) 0.0262(9) 0.0320(10) -0.0009(8) 0.0068(9) -0.0001(7)
C11 0.0288(10) 0.0246(9) 0.0371(11) -0.0006(8) 0.0080(9) 0.0017(7)
C13 0.0257(10) 0.0256(9) 0.0421(11) -0.0014(8) 0.0061(9) -0.0005(8)
C12 0.0258(10) 0.0285(10) 0.0378(11) -0.0019(8) 0.0071(9) 0.0039(8)
C27 0.0238(9) 0.0277(9) 0.0261(9) 0.0019(7) 0.0011(8) 0.0022(7)
C28 0.0312(10) 0.0247(9) 0.0350(10) -0.0034(8) 0.0052(9) -0.0013(8)
C29 0.0273(10) 0.0324(10) 0.0358(11) -0.0049(8) 0.0063(9) -0.0006(8)
C30 0.0243(9) 0.0327(10) 0.0315(10) 0.0013(8) 0.0028(8) -0.0017(8)
C31 0.0324(11) 0.0253(9) 0.0422(12) -0.0006(8) 0.0058(9) -0.0031(8)
C32 0.0268(10) 0.0282(10) 0.0432(12) -0.0033(8) 0.0065(9) -0.0005(8)
N5 0.0285(9) 0.0352(9) 0.0420(10) 0.0000(8) 0.0056(8) -0.0060(7)
N3 0.0302(9) 0.0344(9) 0.0330(9) 0.0025(7) 0.0095(7) 0.0027(7)
N1 0.0217(8) 0.0232(7) 0.0291(8) -0.0016(6) 0.0022(7) -0.0025(6)
N2 0.0256(8) 0.0268(8) 0.0330(9) 0.0020(6) 0.0069(7) -0.0002(6)
N4 0.0256(8) 0.0224(7) 0.0329(8) -0.0004(6) 0.0048(7) 0.0018(6)
O4 0.0446(9) 0.0410(8) 0.0342(8) 0.0083(7) -0.0039(7) -0.0066(6)
O2 0.0267(7) 0.0301(7) 0.0560(10) -0.0053(6) 0.0069(7) 0.0011(6)
O1 0.0326(8) 0.0435(8) 0.0568(10) -0.0093(7) 0.0164(7) -0.0086(7)
O3 0.0399(9) 0.0353(8) 0.0770(12) 0.0010(7) 0.0192(9) -0.0101(7)

loop_
_atom_type_symbol
_atom_type_description
_atom_type_scat_dispersion_real
_atom_type_scat_dispersion_imag
_atom_type_scat_source
C C 0.0033 0.0016 'International Tables Vol C Tables 4.2.6.8 and 6.1.1.4'
H H 0 0 'International Tables Vol C Tables 4.2.6.8 and 6.1.1.4'
N N 0.0061 0.0033 'International Tables Vol C Tables 4.2.6.8 and 6.1.1.4'
O O 0.0106 0.006 'International Tables Vol C Tables 4.2.6.8 and 6.1.1.4'

loop_
_exptl_crystal_face_index_h
_exptl_crystal_face_index_k
_exptl_crystal_face_index_l
_exptl_crystal_face_perp_dist
3 30 6 0.0603
2 -28 -10 0.0615
5 -29 -7 0.0733
4 -24 -12 0.0661
-5 31 -1 0.0852
-6 15 15 0.0866
-3 -22 14 0.0833
-9 6 15 0.0954
-6 -22 12 0.0815
8 16 -13 0.0783
-11 -11 8 0.0967
8 24 -8 0.0726
-9 -23 3 0.0779
2 -32 1 0.0833
6 28 -3 0.0643
-7 -27 -2 0.0714
5 30 2 0.0591
-4 -29 -6 0.0651
2 26 10 0.062
-3 -7 -17 0.1196
1 -26 -12 0.0614
0 20 15 0.0667
-1 3 19 0.0852
4 1 -18 0.0901
6 -12 -16 0.0756
-1 -19 15 0.0888
7 7 -16 0.0789
5 -30 1 0.0918

loop_
_geom_angle_atom_site_label_1
_geom_angle_atom_site_label_2
_geom_angle_atom_site_label_3
_geom_angle_site_symmetry_1
_geom_angle_site_symmetry_3
_geom_angle
_geom_angle_publ_flag
C15 C14 C19 . . 121.58(18) ?
C15 C14 C5 . . 128.09(17) ?
C19 C14 C5 . . 110.26(17) ?
C14 C15 C16 . . 118.2(2) ?
C14 C15 H15 . . 120.9 ?
C16 C15 H15 . . 120.9 ?
C17 C16 C15 . . 120.5(2) ?
C17 C16 H16 . . 119.8 ?
C15 C16 H16 . . 119.8 ?
C16 C17 C18 . . 121.33(19) ?
C16 C17 H17 . . 119.3 ?
C18 C17 H17 . . 119.3 ?
C19 C18 C17 . . 118.5(2) ?
C19 C18 H18 . . 120.8 ?
C17 C18 H18 . . 120.8 ?
C18 C19 C14 . . 119.9(2) ?
C18 C19 C20 . . 131.3(2) ?
C14 C19 C20 . . 108.74(16) ?
C21 C20 C25 . . 119.1(2) ?
C21 C20 C19 . . 132.35(19) ?
C25 C20 C19 . . 108.54(17) ?
C22 C21 C20 . . 118.6(2) ?
C22 C21 H21 . . 120.7 ?
C20 C21 H21 . . 120.7 ?
C23 C22 C21 . . 122.1(2) ?
C23 C22 H22 . . 119 ?
C21 C22 H22 . . 119 ?
C22 C23 C24 . . 119.6(2) ?
C22 C23 H23 . . 120.2 ?
C24 C23 H23 . . 120.2 ?
C25 C24 C23 . . 118.9(2) ?
C25 C24 H24 . . 120.5 ?
C23 C24 H24 . . 120.5 ?
C24 C25 C20 . . 121.63(18) ?
C24 C25 C5 . . 128.24(17) ?
C20 C25 C5 . . 110.13(16) ?
N1 C5 C14 . . 115.38(15) ?
N1 C5 C25 . . 115.41(14) ?
C14 C5 C25 . . 102.30(15) ?
N1 C5 C4 . . 101.26(14) ?
C14 C5 C4 . . 112.18(14) ?
C25 C5 C4 . . 110.66(16) ?
O4 C4 N3 . . 127.08(19) ?
O4 C4 C5 . . 126.22(18) ?
N3 C4 C5 . . 106.70(16) ?
O2 C2 N1 . . 128.22(18) ?
O2 C2 N3 . . 124.26(17) ?
N1 C2 N3 . . 107.50(16) ?
N3 C26 H26A . . 109.5 ?
N3 C26 H26B . . 109.5 ?
H26A C26 H26B . . 109.5 ?
N3 C26 H26C . . 109.5 ?
H26A C26 H26C . . 109.5 ?
H26B C26 H26C . . 109.5 ?
N1 C6 C7 . . 113.83(15) ?
N1 C6 H6A . . 108.8 ?
C7 C6 H6A . . 108.8 ?
N1 C6 H6B . . 108.8 ?
C7 C6 H6B . . 108.8 ?
H6A C6 H6B . . 107.7 ?
C6 C7 C8 . . 114.20(16) ?
C6 C7 H7A . . 108.7 ?
C8 C7 H7A . . 108.7 ?
C6 C7 H7B . . 108.7 ?
C8 C7 H7B . . 108.7 ?
H7A C7 H7B . . 107.6 ?
C7 C8 C9 . . 112.38(16) ?
C7 C8 H8A . . 109.1 ?
C9 C8 H8A . . 109.1 ?
C7 C8 H8B . . 109.1 ?
C9 C8 H8B . . 109.1 ?
H8A C8 H8B . . 107.9 ?
C9A C9 C8 . . 113.49(16) ?
C9A C9 H9A . . 108.9 ?
C8 C9 H9A . . 108.9 ?
C9A C9 H9B . . 108.9 ?
C8 C9 H9B . . 108.9 ?
H9A C9 H9B . . 107.7 ?
N2 C9A C9 . . 111.89(15) ?
N2 C9A H9AA . . 109.2 ?
C9 C9A H9AA . . 109.2 ?
N2 C9A H9AB . . 109.2 ?
C9 C9A H9AB . . 109.2 ?
H9AA C9A H9AB . . 107.9 ?
N2 C10 C11 . . 110.86(15) ?
N2 C10 H10A . . 109.5 ?
C11 C10 H10A . . 109.5 ?
N2 C10 H10B . . 109.5 ?
C11 C10 H10B . . 109.5 ?
H10A C10 H10B . . 108.1 ?
N4 C11 C10 . . 112.64(15) ?
N4 C11 H11A . . 109.1 ?
C10 C11 H11A . . 109.1 ?
N4 C11 H11B . . 109.1 ?
C10 C11 H11B . . 109.1 ?
H11A C11 H11B . . 107.8 ?
N4 C13 C12 . . 113.06(15) ?
N4 C13 H13A . . 109 ?
C12 C13 H13A . . 109 ?
N4 C13 H13B . . 109 ?
C12 C13 H13B . . 109 ?
H13A C13 H13B . . 107.8 ?
N2 C12 C13 . . 110.75(15) ?
N2 C12 H12A . . 109.5 ?
C13 C12 H12A . . 109.5 ?
N2 C12 H12B . . 109.5 ?
C13 C12 H12B . . 109.5 ?
H12A C12 H12B . . 108.1 ?
N4 C27 C28 . . 122.09(16) ?
N4 C27 C32 . . 121.04(16) ?
C28 C27 C32 . . 116.86(16) ?
C29 C28 C27 . . 121.47(17) ?
C29 C28 H28 . . 119.3 ?
C27 C28 H28 . . 119.3 ?
C28 C29 C30 . . 119.88(17) ?
C28 C29 H29 . . 120.1 ?
C30 C29 H29 . . 120.1 ?
C29 C30 C31 . . 120.24(17) ?
C29 C30 N5 . . 120.50(17) ?
C31 C30 N5 . . 119.26(16) ?
C32 C31 C30 . . 120.28(17) ?
C32 C31 H31 . . 119.9 ?
C30 C31 H31 . . 119.9 ?
C31 C32 C27 . . 121.26(17) ?
C31 C32 H32 . . 119.4 ?
C27 C32 H32 . . 119.4 ?
O1 N5 O3 . . 122.61(16) ?
O1 N5 C30 . . 118.90(15) ?
O3 N5 C30 . . 118.48(16) ?
C4 N3 C2 . . 112.28(16) ?
C4 N3 C26 . . 124.97(18) ?
C2 N3 C26 . . 122.74(17) ?
C2 N1 C6 . . 122.35(15) ?
C2 N1 C5 . . 112.24(15) ?
C6 N1 C5 . . 125.01(14) ?
C12 N2 C10 . . 106.54(14) ?
C12 N2 C9A . . 112.52(14) ?
C10 N2 C9A . . 112.24(14) ?
C27 N4 C13 . . 118.29(14) ?
C27 N4 C11 . . 119.20(14) ?
C13 N4 C11 . . 115.80(14) ?

loop_
_geom_bond_atom_site_label_1
_geom_bond_atom_site_label_2
_geom_bond_site_symmetry_2
_geom_bond_distance
_geom_bond_publ_flag
C14 C15 . 1.385(3) ?
C14 C19 . 1.394(3) ?
C14 C5 . 1.519(2) ?
C15 C16 . 1.393(3) ?
C15 H15 . 0.95 ?
C16 C17 . 1.379(3) ?
C16 H16 . 0.95 ?
C17 C18 . 1.396(3) ?
C17 H17 . 0.95 ?
C18 C19 . 1.385(3) ?
C18 H18 . 0.95 ?
C19 C20 . 1.478(3) ?
C20 C21 . 1.394(3) ?
C20 C25 . 1.397(3) ?
C21 C22 . 1.385(3) ?
C21 H21 . 0.95 ?
C22 C23 . 1.380(3) ?
C22 H22 . 0.95 ?
C23 C24 . 1.385(3) ?
C23 H23 . 0.95 ?
C24 C25 . 1.382(3) ?
C24 H24 . 0.95 ?
C25 C5 . 1.524(3) ?
C5 N1 . 1.464(2) ?
C5 C4 . 1.541(3) ?
C4 O4 . 1.211(2) ?
C4 N3 . 1.356(2) ?
C2 O2 . 1.215(2) ?
C2 N1 . 1.350(2) ?
C2 N3 . 1.404(2) ?
C26 N3 . 1.460(2) ?
C26 H26A . 0.98 ?
C26 H26B . 0.98 ?
C26 H26C . 0.98 ?
C6 N1 . 1.463(2) ?
C6 C7 . 1.519(3) ?
C6 H6A . 0.99 ?
C6 H6B . 0.99 ?
C7 C8 . 1.520(3) ?
C7 H7A . 0.99 ?
C7 H7B . 0.99 ?
C8 C9 . 1.526(3) ?
C8 H8A . 0.99 ?
C8 H8B . 0.99 ?
C9 C9A . 1.519(3) ?
C9 H9A . 0.99 ?
C9 H9B . 0.99 ?
C9A N2 . 1.464(2) ?
C9A H9AA . 0.99 ?
C9A H9AB . 0.99 ?
C10 N2 . 1.460(2) ?
C10 C11 . 1.512(2) ?
C10 H10A . 0.99 ?
C10 H10B . 0.99 ?
C11 N4 . 1.470(2) ?
C11 H11A . 0.99 ?
C11 H11B . 0.99 ?
C13 N4 . 1.469(2) ?
C13 C12 . 1.510(3) ?
C13 H13A . 0.99 ?
C13 H13B . 0.99 ?
C12 N2 . 1.458(2) ?
C12 H12A . 0.99 ?
C12 H12B . 0.99 ?
C27 N4 . 1.375(2) ?
C27 C28 . 1.417(2) ?
C27 C32 . 1.417(3) ?
C28 C29 . 1.380(3) ?
C28 H28 . 0.95 ?
C29 C30 . 1.387(3) ?
C29 H29 . 0.95 ?
C30 C31 . 1.387(3) ?
C30 N5 . 1.448(2) ?
C31 C32 . 1.376(3) ?
C31 H31 . 0.95 ?
C32 H32 . 0.95 ?
N5 O1 . 1.234(2) ?
N5 O3 . 1.236(2) ?

loop_
_geom_hbond_atom_site_label_D
_geom_hbond_atom_site_label_H
_geom_hbond_atom_site_label_A
_geom_hbond_site_symmetry_A
_geom_hbond_distance_DH
_geom_hbond_distance_HA
_geom_hbond_distance_DA
_geom_hbond_angle_DHA
_geom_hbond_publ_flag
C6 H6A O3 2_654 0.99 2.61 3.525(2) 154.4 yes
C6 H6B O4 4_565 0.99 2.39 3.242(2) 143.7 yes
C10 H10B O4 4_665 0.99 2.44 3.271(2) 140.9 yes
C13 H13A O2 3_655 0.99 2.39 3.374(2) 172.2 yes
C13 H13B O1 1_455 0.99 2.54 3.427(3) 148.8 yes
C26 H26A O3 3_755 0.98 2.65 3.300(3) 124.1 yes
C32 H32 O2 3_655 0.95 2.49 3.360(2) 152.1 yes

loop_
_geom_torsion_atom_site_label_1
_geom_torsion_atom_site_label_2
_geom_torsion_atom_site_label_3
_geom_torsion_atom_site_label_4
_geom_torsion_site_symmetry_1
_geom_torsion_site_symmetry_2
_geom_torsion_site_symmetry_3
_geom_torsion_site_symmetry_4
_geom_torsion
_geom_torsion_publ_flag
C19 C14 C15 C16 . . . . 1.1(3) ?
C5 C14 C15 C16 . . . . 177.78(18) ?
C14 C15 C16 C17 . . . . -1.2(3) ?
C15 C16 C17 C18 . . . . 0.7(3) ?
C16 C17 C18 C19 . . . . 0.1(3) ?
C17 C18 C19 C14 . . . . -0.2(3) ?
C17 C18 C19 C20 . . . . -178.6(2) ?
C15 C14 C19 C18 . . . . -0.4(3) ?
C5 C14 C19 C18 . . . . -177.61(18) ?
C15 C14 C19 C20 . . . . 178.30(18) ?
C5 C14 C19 C20 . . . . 1.1(2) ?
C18 C19 C20 C21 . . . . -2.7(4) ?
C14 C19 C20 C21 . . . . 178.7(2) ?
C18 C19 C20 C25 . . . . 178.3(2) ?
C14 C19 C20 C25 . . . . -0.2(2) ?
C25 C20 C21 C22 . . . . 1.7(3) ?
C19 C20 C21 C22 . . . . -177.1(2) ?
C20 C21 C22 C23 . . . . -2.1(4) ?
C21 C22 C23 C24 . . . . 0.4(4) ?
C22 C23 C24 C25 . . . . 1.7(3) ?
C23 C24 C25 C20 . . . . -2.0(3) ?
C23 C24 C25 C5 . . . . 178.22(19) ?
C21 C20 C25 C24 . . . . 0.3(3) ?
C19 C20 C25 C24 . . . . 179.40(18) ?
C21 C20 C25 C5 . . . . -179.91(18) ?
C19 C20 C25 C5 . . . . -0.8(2) ?
C15 C14 C5 N1 . . . . 55.4(3) ?
C19 C14 C5 N1 . . . . -127.64(17) ?
C15 C14 C5 C25 . . . . -178.47(19) ?
C19 C14 C5 C25 . . . . -1.5(2) ?
C15 C14 C5 C4 . . . . -59.9(3) ?
C19 C14 C5 C4 . . . . 117.10(18) ?
C24 C25 C5 N1 . . . . -52.7(3) ?
C20 C25 C5 N1 . . . . 127.51(17) ?
C24 C25 C5 C14 . . . . -178.84(19) ?
C20 C25 C5 C14 . . . . 1.4(2) ?
C24 C25 C5 C4 . . . . 61.5(2) ?
C20 C25 C5 C4 . . . . -118.28(17) ?
N1 C5 C4 O4 . . . . -179.19(18) ?
C14 C5 C4 O4 . . . . -55.6(3) ?
C25 C5 C4 O4 . . . . 57.9(2) ?
N1 C5 C4 N3 . . . . 0.90(18) ?
C14 C5 C4 N3 . . . . 124.48(16) ?
C25 C5 C4 N3 . . . . -121.96(16) ?
N1 C6 C7 C8 . . . . 58.2(2) ?
C6 C7 C8 C9 . . . . -174.09(16) ?
C7 C8 C9 C9A . . . . 173.93(17) ?
C8 C9 C9A N2 . . . . 174.51(16) ?
N2 C10 C11 N4 . . . . -52.7(2) ?
N4 C13 C12 N2 . . . . 52.5(2) ?
N4 C27 C28 C29 . . . . 177.73(17) ?
C32 C27 C28 C29 . . . . -1.0(3) ?
C27 C28 C29 C30 . . . . 0.4(3) ?
C28 C29 C30 C31 . . . . 0.4(3) ?
C28 C29 C30 N5 . . . . -179.93(17) ?
C29 C30 C31 C32 . . . . -0.5(3) ?
N5 C30 C31 C32 . . . . 179.82(18) ?
C30 C31 C32 C27 . . . . -0.2(3) ?
N4 C27 C32 C31 . . . . -177.85(18) ?
C28 C27 C32 C31 . . . . 0.9(3) ?
C29 C30 N5 O1 . . . . -9.6(3) ?
C31 C30 N5 O1 . . . . 170.04(18) ?
C29 C30 N5 O3 . . . . 171.11(19) ?
C31 C30 N5 O3 . . . . -9.2(3) ?
O4 C4 N3 C2 . . . . 179.91(18) ?
C5 C4 N3 C2 . . . . -0.2(2) ?
O4 C4 N3 C26 . . . . -0.7(3) ?
C5 C4 N3 C26 . . . . 179.16(17) ?
O2 C2 N3 C4 . . . . -179.46(17) ?
N1 C2 N3 C4 . . . . -0.7(2) ?
O2 C2 N3 C26 . . . . 1.2(3) ?
N1 C2 N3 C26 . . . . 179.94(17) ?
O2 C2 N1 C6 . . . . 7.0(3) ?
N3 C2 N1 C6 . . . . -171.71(15) ?
O2 C2 N1 C5 . . . . -179.95(17) ?
N3 C2 N1 C5 . . . . 1.34(19) ?
C7 C6 N1 C2 . . . . -110.23(19) ?
C7 C6 N1 C5 . . . . 77.6(2) ?
C14 C5 N1 C2 . . . . -122.75(17) ?
C25 C5 N1 C2 . . . . 118.14(17) ?
C4 C5 N1 C2 . . . . -1.38(18) ?
C14 C5 N1 C6 . . . . 50.1(2) ?
C25 C5 N1 C6 . . . . -69.0(2) ?
C4 C5 N1 C6 . . . . 171.46(15) ?
C13 C12 N2 C10 . . . . -65.02(19) ?
C13 C12 N2 C9A . . . . 171.57(15) ?
C11 C10 N2 C12 . . . . 65.33(19) ?
C11 C10 N2 C9A . . . . -171.09(15) ?
C9 C9A N2 C12 . . . . -164.30(16) ?
C9 C9A N2 C10 . . . . 75.5(2) ?
C28 C27 N4 C13 . . . . 164.17(17) ?
C32 C27 N4 C13 . . . . -17.2(3) ?
C28 C27 N4 C11 . . . . 14.1(3) ?
C32 C27 N4 C11 . . . . -167.26(17) ?
C12 C13 N4 C27 . . . . 169.61(16) ?
C12 C13 N4 C11 . . . . -39.3(2) ?
C10 C11 N4 C27 . . . . -169.86(16) ?
C10 C11 N4 C13 . . . . 39.3(2) ?

_cod_database_fobs_code 2022402
